data_1535915
loop_
_publ_author_name
'Edstrand, M.'

_publ_section_title
;
 On the structure of antimony(III) oxidehalides. II. The crystal structure
 of Sb O Cl
;
_journal_name_full 'Arkiv foer Kemi'
_journal_page_first 89
_journal_page_last 112
_journal_volume 6
_journal_year 1953
_chemical_formula_sum 'Cl O Sb'
_chemical_name_systematic 'Sb O Cl'
_space_group_IT_number 14
_symmetry_space_group_name_Hall '-P 2yab'
_symmetry_space_group_name_H-M 'P 1 21/a 1'
_cell_angle_alpha 90
_cell_angle_beta 90
_cell_angle_gamma 90
_cell_formula_units_Z 12
_cell_length_a 9.54
_cell_length_b 10.77
_cell_length_c 7.94
_cell_volume 815.802
_citation_journal_id_ASTM ARKEAD
_cod_data_source_file Edstrand_ARKEAD_1953_244.cif
_cod_data_source_block Cl1O1Sb1
_cod_original_cell_volume 815.8017
_cod_original_sg_symbol_Hall '-P 2ybc (z,y,-x)'
_cod_original_formula_sum 'Cl1 O1 Sb1'
_cod_database_code 1535915

loop_
_symmetry_equiv_pos_as_xyz
x,y,z
-x+1/2,y+1/2,-z
-x,-y,-z
x-1/2,-y-1/2,z

loop_
_atom_site_label
_atom_site_type_symbol
_atom_site_fract_x
_atom_site_fract_y
_atom_site_fract_z
_atom_site_occupancy
_atom_site_U_iso_or_equiv
Sb2 Sb+3 0.0902 0.2418 0.0818 1 0.0
Cl2 Cl-1 0.36 0.354 0.584 1 0.0
Cl1 Cl-1 0.401 0.404 0.125 1 0.0
Sb3 Sb+3 0.231 0.173 0.5208 1 0.0
O1 O-2 0.45 0.109 0.535 1 0.0
O2 O-2 0.25 0.144 0.264 1 0.0
Cl3 Cl-1 0.343 0.118 0.887 1 0.0
Sb1 Sb+3 0.4278 0.0238 0.2808 1 0.0
O3 O-2 0.086 0.355 0.279 1 0.0
